data_7134048
loop_
_publ_author_name
'Vinodkumar, Ramavath'
'Nakate, Ashwini Kadaji'
'Gamidi, Rama Krishna'
'Kontham, Ravindar'

_publ_section_title
;
 AgOTf-catalyzed cascade annulation of 5-hexyn-1-ols and aldehydes:
 Enabling the diastereoselective synthesis of [6,6,6]-trioxa-fused ketals
 and hexahydro-2H-chromenes
;
_journal_name_full 'Chemical Communications'
_journal_paper_doi 10.1039/D4CC05546B
_journal_year 2025
_chemical_formula_sum 'C30 H36 Cl2 O3'
_chemical_formula_weight 515.49
_space_group_crystal_system triclinic
_space_group_IT_number 2
_space_group_name_Hall '-P 1'
_space_group_name_H-M_alt 'P -1'
_atom_sites_solution_hydrogens mixed
_audit_creation_method SHELXL-2014/7
_audit_update_record
;
2023-02-20 deposited with the CCDC.	2024-12-09 downloaded from the CCDC.
;
_cell_angle_alpha 66.671(4)
_cell_angle_beta 78.351(4)
_cell_angle_gamma 87.561(4)
_cell_formula_units_Z 2
_cell_length_a 10.1704(10)
_cell_length_b 12.2125(13)
_cell_length_c 12.2391(13)
_cell_measurement_reflns_used 9942
_cell_measurement_temperature 100(2)
_cell_measurement_theta_max 26.84
_cell_measurement_theta_min 2.47
_cell_volume 1366.0(2)
_computing_cell_refinement 'Bruker SAINT'
_computing_data_collection 'Bruker APEX3'
_computing_data_reduction 'Bruker SAINT'
_computing_molecular_graphics 'Bruker SHELXTL'
_computing_publication_material 'Bruker SHELXTL'
_computing_structure_refinement 'SHELXL-2014/7 (Sheldrick, 2014)'
_computing_structure_solution 'SHELXS-97 (Sheldrick 2008)'
_diffrn_ambient_temperature 100(2)
_diffrn_measured_fraction_theta_full 1.000
_diffrn_measured_fraction_theta_max 1.000
_diffrn_measurement_device_type 'Bruker D8 VENTURE Kappa Duo PHOTON II CPAD'
_diffrn_measurement_method '\ f and \w scans'
_diffrn_radiation_type MoK\a
_diffrn_radiation_wavelength 0.71073
_diffrn_reflns_av_R_equivalents 0.0984
_diffrn_reflns_av_unetI/netI 0.0411
_diffrn_reflns_Laue_measured_fraction_full 1.000
_diffrn_reflns_Laue_measured_fraction_max 1.000
_diffrn_reflns_limit_h_max 12
_diffrn_reflns_limit_h_min -12
_diffrn_reflns_limit_k_max 15
_diffrn_reflns_limit_k_min -15
_diffrn_reflns_limit_l_max 15
_diffrn_reflns_limit_l_min -15
_diffrn_reflns_number 67475
_diffrn_reflns_point_group_measured_fraction_full 1.000
_diffrn_reflns_point_group_measured_fraction_max 1.000
_diffrn_reflns_theta_full 25.242
_diffrn_reflns_theta_max 26.998
_diffrn_reflns_theta_min 2.016
_exptl_absorpt_coefficient_mu 0.267
_exptl_absorpt_correction_T_max 0.7455
_exptl_absorpt_correction_T_min 0.6651
_exptl_absorpt_correction_type multi-scan
_exptl_absorpt_process_details 'SADABS; Bruker, 2016'
_exptl_crystal_colour Colorless
_exptl_crystal_density_diffrn 1.253
_exptl_crystal_description Plate
_exptl_crystal_F_000 548
_exptl_crystal_size_max 0.19
_exptl_crystal_size_mid 0.12
_exptl_crystal_size_min 0.1
_refine_diff_density_max 0.317
_refine_diff_density_min -0.269
_refine_diff_density_rms 0.064
_refine_ls_extinction_coef 0.0171(16)
_refine_ls_extinction_expression Fc^*^=kFc[1+0.001xFc^2^\l^3^/sin(2\q)]^-1/4^
_refine_ls_extinction_method 'SHELXL-2014/7 (Sheldrick 2014'
_refine_ls_goodness_of_fit_ref 1.075
_refine_ls_hydrogen_treatment mixed
_refine_ls_matrix_type full
_refine_ls_number_parameters 325
_refine_ls_number_reflns 5946
_refine_ls_number_restraints 0
_refine_ls_restrained_S_all 1.075
_refine_ls_R_factor_all 0.0650
_refine_ls_R_factor_gt 0.0453
_refine_ls_shift/su_max 0.002
_refine_ls_shift/su_mean 0.000
_refine_ls_structure_factor_coef Fsqd
_refine_ls_weighting_details 'w=1/[\s^2^(Fo^2^)+(0.0469P)^2^+1.0439P] where P=(Fo^2^+2Fc^2^)/3'
_refine_ls_weighting_scheme calc
_refine_ls_wR_factor_gt 0.1075
_refine_ls_wR_factor_ref 0.1177
_reflns_Friedel_coverage 0.000
_reflns_number_gt 4719
_reflns_number_total 5946
_reflns_threshold_expression 'I > 2\s(I)'
_publcif_datablock.id {7dc0a681-f822-4d08-8c59-1a28f5771bd8}

_cod_data_source_file d4cc05546b2.cif
_cod_data_source_block 6fs
_cod_database_code 7134048
_shelx_shelxl_version_number 2014/7
_shelx_space_group_comment
;
The symmetry employed for this shelxl refinement is uniquely defined
by the following loop, which should always be used as a source of
symmetry information in preference to the above space-group names.
They are only intended as comments.
;
_publcif_funding_html
;
;

loop_
_space_group_symop_operation_xyz
'x, y, z'
'-x, -y, -z'

loop_
_atom_site_label
_atom_site_type_symbol
_atom_site_fract_x
_atom_site_fract_y
_atom_site_fract_z
_atom_site_U_iso_or_equiv
_atom_site_adp_type
_atom_site_occupancy
_atom_site_site_symmetry_order
_atom_site_calc_flag
_atom_site_refinement_flags_posn
_atom_site_refinement_flags_adp
_atom_site_refinement_flags_occupancy
_atom_site_disorder_assembly
_atom_site_disorder_group
C1 C 0.64841(19) 0.53886(17) 0.26815(17) 0.0145(4) Uani 1 1 d . . . . .
C2 C 0.53194(19) 0.50336(18) 0.22479(17) 0.0149(4) Uani 1 1 d . . . . .
H32 H 0.4838 0.5743 0.1873 0.018 Uiso 1 1 calc R U . . .
H25 H 0.5690 0.4737 0.1627 0.018 Uiso 1 1 calc R U . . .
C3 C 0.43149(18) 0.40861(17) 0.32438(17) 0.0138(4) Uani 1 1 d . . . . .
H33 H 0.4080 0.4305 0.3937 0.017 Uiso 1 1 calc R U . . .
H24 H 0.4750 0.3329 0.3504 0.017 Uiso 1 1 calc R U . . .
C4 C 0.30028(18) 0.39147(17) 0.28544(17) 0.0129(4) Uani 1 1 d . . . . .
C5 C 0.18945(19) 0.47641(17) 0.30858(18) 0.0140(4) Uani 1 1 d . . . . .
H8 H 0.1574 0.4429 0.3969 0.017 Uiso 1 1 calc R U . . .
C6 C 0.06647(19) 0.46683(18) 0.25690(19) 0.0164(4) Uani 1 1 d . . . . .
H19 H -0.0113 0.4953 0.2970 0.020 Uiso 1 1 calc R U . . .
H18 H 0.0827 0.5176 0.1709 0.020 Uiso 1 1 calc R U . . .
C7 C 0.03699(19) 0.34136(18) 0.27392(18) 0.0149(4) Uani 1 1 d . . . . .
C8 C -0.1036(2) 0.22566(18) 0.21739(19) 0.0167(4) Uani 1 1 d . . . . .
C9 C -0.0135(2) 0.2301(2) 0.1008(2) 0.0239(5) Uani 1 1 d . . . . .
H10 H -0.0313 0.2997 0.0339 0.036 Uiso 1 1 calc R U . . .
H2 H -0.0310 0.1600 0.0879 0.036 Uiso 1 1 calc R U . . .
H9 H 0.0788 0.2334 0.1067 0.036 Uiso 1 1 calc R U . . .
C10 C 0.1889(2) 0.12714(18) 0.74979(18) 0.0188(4) Uani 1 1 d . . . . .
C11 C 0.0857(2) 0.18802(18) 0.69577(19) 0.0182(4) Uani 1 1 d . . . . .
H36 H 0.0065 0.1993 0.7428 0.022 Uiso 1 1 calc R U . . .
C12 C 0.1022(2) 0.23194(18) 0.57018(18) 0.0167(4) Uani 1 1 d . . . . .
H35 H 0.0328 0.2722 0.5336 0.020 Uiso 1 1 calc R U . . .
C13 C 0.22043(19) 0.21713(17) 0.49767(18) 0.0140(4) Uani 1 1 d . . . . .
C14 C 0.32164(19) 0.15410(17) 0.55574(18) 0.0151(4) Uani 1 1 d . . . . .
H3 H 0.4007 0.1418 0.5093 0.018 Uiso 1 1 calc R U . . .
C15 C 0.3070(2) 0.10940(18) 0.68103(19) 0.0177(4) Uani 1 1 d . . . . .
H4 H 0.3756 0.0681 0.7183 0.021 Uiso 1 1 calc R U . . .
C16 C 0.23804(18) 0.26142(17) 0.35996(17) 0.0131(4) Uani 1 1 d . . . . .
H34 H 0.3016 0.2087 0.3355 0.016 Uiso 1 1 calc R U . . .
C17 C 0.33699(18) 0.40677(17) 0.15194(18) 0.0141(4) Uani 1 1 d . . . . .
C18 C 0.4156(2) 0.31057(18) 0.12204(18) 0.0176(4) Uani 1 1 d . . . . .
H5 H 0.3544 0.2510 0.1256 0.026 Uiso 1 1 calc R U . . .
H7 H 0.4723 0.2744 0.1798 0.026 Uiso 1 1 calc R U . . .
H6 H 0.4701 0.3454 0.0418 0.026 Uiso 1 1 calc R U . . .
C19 C -0.0790(2) 0.11990(18) 0.32915(19) 0.0186(4) Uani 1 1 d . . . . .
H11 H -0.0980 0.0462 0.3218 0.022 Uiso 1 1 calc R U . . .
H14 H -0.1391 0.1216 0.4009 0.022 Uiso 1 1 calc R U . . .
C20 C 0.0664(2) 0.12366(18) 0.34304(19) 0.0176(4) Uani 1 1 d . . . . .
H12 H 0.0749 0.0692 0.4241 0.021 Uiso 1 1 calc R U . . .
H13 H 0.1246 0.0980 0.2851 0.021 Uiso 1 1 calc R U . . .
C21 C 0.10927(19) 0.24791(17) 0.32183(17) 0.0139(4) Uani 1 1 d . . . . .
C22 C -0.2503(2) 0.2295(2) 0.2067(2) 0.0217(5) Uani 1 1 d . . . . .
H17 H -0.3062 0.2239 0.2822 0.033 Uiso 1 1 calc R U . . .
H16 H -0.2723 0.1639 0.1884 0.033 Uiso 1 1 calc R U . . .
H15 H -0.2648 0.3033 0.1429 0.033 Uiso 1 1 calc R U . . .
C23 C 0.23067(19) 0.60545(17) 0.27667(18) 0.0150(4) Uani 1 1 d . . . . .
C24 C 0.2467(2) 0.63937(19) 0.3696(2) 0.0188(4) Uani 1 1 d . . . . .
H20 H 0.2304 0.5829 0.4492 0.023 Uiso 1 1 calc R U . . .
C25 C 0.2865(2) 0.75583(19) 0.3463(2) 0.0227(5) Uani 1 1 d . . . . .
H23 H 0.2963 0.7772 0.4093 0.027 Uiso 1 1 calc R U . . .
C26 C 0.3109(2) 0.83856(19) 0.2277(2) 0.0231(5) Uani 1 1 d . . . . .
C27 C 0.2934(2) 0.80927(19) 0.1333(2) 0.0230(5) Uani 1 1 d . . . . .
H22 H 0.3083 0.8666 0.0541 0.028 Uiso 1 1 calc R U . . .
C28 C 0.2535(2) 0.69359(18) 0.15804(19) 0.0189(4) Uani 1 1 d . . . . .
H21 H 0.2416 0.6738 0.0946 0.023 Uiso 1 1 calc R U . . .
C29 C 0.6019(2) 0.61402(19) 0.34053(19) 0.0194(4) Uani 1 1 d . . . . .
H27 H 0.5300 0.5719 0.4070 0.029 Uiso 1 1 calc R U . . .
H26 H 0.5707 0.6882 0.2890 0.029 Uiso 1 1 calc R U . . .
H28 H 0.6753 0.6297 0.3714 0.029 Uiso 1 1 calc R U . . .
C30 C 0.75628(19) 0.60875(19) 0.15800(18) 0.0177(4) Uani 1 1 d . . . . .
H31 H 0.8277 0.6344 0.1842 0.027 Uiso 1 1 calc R U . . .
H29 H 0.7180 0.6772 0.1045 0.027 Uiso 1 1 calc R U . . .
H30 H 0.7911 0.5587 0.1159 0.027 Uiso 1 1 calc R U . . .
Cl1 Cl 0.16961(6) 0.07094(5) 0.90685(5) 0.02692(15) Uani 1 1 d . . . . .
Cl2 Cl 0.36492(6) 0.98417(5) 0.19575(7) 0.03466(17) Uani 1 1 d . . . . .
H1 H 0.759(3) 0.404(3) 0.308(3) 0.052 Uiso 1 1 d . U . . .
O1 O 0.70334(14) 0.43427(13) 0.34827(13) 0.0177(3) Uani 1 1 d . . . . .
O2 O -0.07869(13) 0.33557(12) 0.23259(13) 0.0163(3) Uani 1 1 d . . . . .
O3 O 0.30809(14) 0.49466(13) 0.07028(13) 0.0184(3) Uani 1 1 d . . . . .

loop_
_atom_site_aniso_label
_atom_site_aniso_U_11
_atom_site_aniso_U_22
_atom_site_aniso_U_33
_atom_site_aniso_U_23
_atom_site_aniso_U_13
_atom_site_aniso_U_12
C1 0.0135(9) 0.0135(9) 0.0147(9) -0.0026(8) -0.0047(7) -0.0024(7)
C2 0.0123(9) 0.0169(10) 0.0145(9) -0.0049(8) -0.0025(7) -0.0024(7)
C3 0.0117(9) 0.0152(10) 0.0149(9) -0.0056(8) -0.0037(7) -0.0025(7)
C4 0.0114(9) 0.0134(9) 0.0136(9) -0.0046(8) -0.0030(7) -0.0018(7)
C5 0.0116(9) 0.0146(10) 0.0156(9) -0.0058(8) -0.0023(7) -0.0016(7)
C6 0.0136(9) 0.0148(10) 0.0223(10) -0.0074(8) -0.0067(8) 0.0004(7)
C7 0.0095(9) 0.0183(10) 0.0171(10) -0.0067(8) -0.0031(7) -0.0026(7)
C8 0.0152(10) 0.0164(10) 0.0208(10) -0.0088(8) -0.0052(8) -0.0028(8)
C9 0.0215(11) 0.0314(12) 0.0202(11) -0.0116(10) -0.0038(9) -0.0017(9)
C10 0.0271(11) 0.0139(10) 0.0136(10) -0.0035(8) -0.0031(8) -0.0065(8)
C11 0.0167(10) 0.0174(10) 0.0185(10) -0.0063(8) 0.0000(8) -0.0022(8)
C12 0.0152(10) 0.0154(10) 0.0176(10) -0.0041(8) -0.0040(8) -0.0008(8)
C13 0.0133(9) 0.0118(9) 0.0160(9) -0.0038(8) -0.0036(7) -0.0027(7)
C14 0.0124(9) 0.0139(9) 0.0184(10) -0.0054(8) -0.0029(7) -0.0025(7)
C15 0.0197(10) 0.0125(9) 0.0206(10) -0.0035(8) -0.0093(8) -0.0021(8)
C16 0.0105(9) 0.0137(9) 0.0142(9) -0.0047(8) -0.0015(7) -0.0016(7)
C17 0.0097(9) 0.0167(10) 0.0158(10) -0.0059(8) -0.0023(7) -0.0050(7)
C18 0.0162(10) 0.0204(10) 0.0164(10) -0.0083(8) -0.0010(8) -0.0013(8)
C19 0.0144(10) 0.0176(10) 0.0242(11) -0.0080(9) -0.0042(8) -0.0045(8)
C20 0.0162(10) 0.0147(10) 0.0213(10) -0.0055(8) -0.0052(8) -0.0028(8)
C21 0.0116(9) 0.0152(9) 0.0140(9) -0.0047(8) -0.0022(7) -0.0036(7)
C22 0.0165(10) 0.0226(11) 0.0299(12) -0.0118(10) -0.0100(9) -0.0010(8)
C23 0.0100(9) 0.0149(10) 0.0209(10) -0.0076(8) -0.0037(8) 0.0004(7)
C24 0.0146(9) 0.0215(11) 0.0217(10) -0.0099(9) -0.0043(8) 0.0018(8)
C25 0.0195(10) 0.0216(11) 0.0338(13) -0.0167(10) -0.0083(9) 0.0018(8)
C26 0.0155(10) 0.0151(10) 0.0415(14) -0.0132(10) -0.0078(9) 0.0014(8)
C27 0.0199(10) 0.0166(10) 0.0285(12) -0.0041(9) -0.0060(9) 0.0001(8)
C28 0.0174(10) 0.0174(10) 0.0223(11) -0.0075(9) -0.0055(8) 0.0009(8)
C29 0.0167(10) 0.0219(11) 0.0213(10) -0.0105(9) -0.0022(8) -0.0048(8)
C30 0.0130(9) 0.0204(10) 0.0176(10) -0.0056(8) -0.0017(8) -0.0058(8)
Cl1 0.0393(3) 0.0243(3) 0.0145(2) -0.0045(2) -0.0055(2) -0.0028(2)
Cl2 0.0280(3) 0.0168(3) 0.0633(4) -0.0182(3) -0.0130(3) -0.0002(2)
O1 0.0160(7) 0.0186(7) 0.0175(7) -0.0053(6) -0.0055(6) 0.0015(6)
O2 0.0112(6) 0.0158(7) 0.0249(8) -0.0090(6) -0.0083(6) -0.0003(5)
O3 0.0209(7) 0.0176(7) 0.0154(7) -0.0039(6) -0.0058(6) -0.0009(6)

loop_
_atom_type_symbol
_atom_type_description
_atom_type_scat_dispersion_real
_atom_type_scat_dispersion_imag
_atom_type_scat_source
C C 0.0033 0.0016 'International Tables Vol C Tables 4.2.6.8 and 6.1.1.4'
H H 0.0000 0.0000 'International Tables Vol C Tables 4.2.6.8 and 6.1.1.4'
O O 0.0106 0.0060 'International Tables Vol C Tables 4.2.6.8 and 6.1.1.4'
Cl Cl 0.1484 0.1585 'International Tables Vol C Tables 4.2.6.8 and 6.1.1.4'

loop_
_geom_angle_atom_site_label_1
_geom_angle_atom_site_label_2
_geom_angle_atom_site_label_3
_geom_angle
_geom_angle_site_symmetry_1
_geom_angle_site_symmetry_3
_geom_angle_publ_flag
O1 C1 C29 106.16(16) . . ?
O1 C1 C30 110.28(16) . . ?
C29 C1 C30 109.52(16) . . ?
O1 C1 C2 110.37(15) . . ?
C29 C1 C2 111.50(16) . . ?
C30 C1 C2 108.99(16) . . ?
C3 C2 C1 115.01(16) . . ?
C3 C2 H32 108.5 . . ?
C1 C2 H32 108.5 . . ?
C3 C2 H25 108.5 . . ?
C1 C2 H25 108.5 . . ?
H32 C2 H25 107.5 . . ?
C2 C3 C4 114.49(16) . . ?
C2 C3 H33 108.6 . . ?
C4 C3 H33 108.6 . . ?
C2 C3 H24 108.6 . . ?
C4 C3 H24 108.6 . . ?
H33 C3 H24 107.6 . . ?
C17 C4 C3 107.86(15) . . ?
C17 C4 C5 113.08(16) . . ?
C3 C4 C5 112.24(15) . . ?
C17 C4 C16 106.40(15) . . ?
C3 C4 C16 111.12(15) . . ?
C5 C4 C16 106.01(15) . . ?
C23 C5 C6 112.06(16) . . ?
C23 C5 C4 118.27(15) . . ?
C6 C5 C4 110.98(15) . . ?
C23 C5 H8 104.7 . . ?
C6 C5 H8 104.7 . . ?
C4 C5 H8 104.7 . . ?
C7 C6 C5 112.06(16) . . ?
C7 C6 H19 109.2 . . ?
C5 C6 H19 109.2 . . ?
C7 C6 H18 109.2 . . ?
C5 C6 H18 109.2 . . ?
H19 C6 H18 107.9 . . ?
C21 C7 O2 124.01(18) . . ?
C21 C7 C6 125.82(18) . . ?
O2 C7 C6 110.17(16) . . ?
O2 C8 C9 108.41(16) . . ?
O2 C8 C22 104.34(16) . . ?
C9 C8 C22 110.42(17) . . ?
O2 C8 C19 108.42(16) . . ?
C9 C8 C19 113.06(18) . . ?
C22 C8 C19 111.75(17) . . ?
C8 C9 H10 109.5 . . ?
C8 C9 H2 109.5 . . ?
H10 C9 H2 109.5 . . ?
C8 C9 H9 109.5 . . ?
H10 C9 H9 109.5 . . ?
H2 C9 H9 109.5 . . ?
C15 C10 C11 121.18(19) . . ?
C15 C10 Cl1 119.27(17) . . ?
C11 C10 Cl1 119.56(16) . . ?
C10 C11 C12 118.92(19) . . ?
C10 C11 H36 120.5 . . ?
C12 C11 H36 120.5 . . ?
C11 C12 C13 121.59(19) . . ?
C11 C12 H35 119.2 . . ?
C13 C12 H35 119.2 . . ?
C12 C13 C14 117.73(18) . . ?
C12 C13 C16 122.05(17) . . ?
C14 C13 C16 120.14(17) . . ?
C15 C14 C13 121.55(18) . . ?
C15 C14 H3 119.2 . . ?
C13 C14 H3 119.2 . . ?
C10 C15 C14 119.02(19) . . ?
C10 C15 H4 120.5 . . ?
C14 C15 H4 120.5 . . ?
C21 C16 C13 112.15(15) . . ?
C21 C16 C4 109.99(16) . . ?
C13 C16 C4 115.55(15) . . ?
C21 C16 H34 106.2 . . ?
C13 C16 H34 106.2 . . ?
C4 C16 H34 106.2 . . ?
O3 C17 C18 119.57(18) . . ?
O3 C17 C4 122.04(18) . . ?
C18 C17 C4 118.37(17) . . ?
C17 C18 H5 109.5 . . ?
C17 C18 H7 109.5 . . ?
H5 C18 H7 109.5 . . ?
C17 C18 H6 109.5 . . ?
H5 C18 H6 109.5 . . ?
H7 C18 H6 109.5 . . ?
C8 C19 C20 110.61(16) . . ?
C8 C19 H11 109.5 . . ?
C20 C19 H11 109.5 . . ?
C8 C19 H14 109.5 . . ?
C20 C19 H14 109.5 . . ?
H11 C19 H14 108.1 . . ?
C21 C20 C19 110.43(17) . . ?
C21 C20 H12 109.6 . . ?
C19 C20 H12 109.6 . . ?
C21 C20 H13 109.6 . . ?
C19 C20 H13 109.6 . . ?
H12 C20 H13 108.1 . . ?
C7 C21 C20 121.94(18) . . ?
C7 C21 C16 121.29(17) . . ?
C20 C21 C16 116.76(17) . . ?
C8 C22 H17 109.5 . . ?
C8 C22 H16 109.5 . . ?
H17 C22 H16 109.5 . . ?
C8 C22 H15 109.5 . . ?
H17 C22 H15 109.5 . . ?
H16 C22 H15 109.5 . . ?
C24 C23 C28 117.51(18) . . ?
C24 C23 C5 118.87(18) . . ?
C28 C23 C5 123.62(18) . . ?
C23 C24 C25 121.8(2) . . ?
C23 C24 H20 119.1 . . ?
C25 C24 H20 119.1 . . ?
C26 C25 C24 118.5(2) . . ?
C26 C25 H23 120.8 . . ?
C24 C25 H23 120.8 . . ?
C25 C26 C27 121.6(2) . . ?
C25 C26 Cl2 119.36(17) . . ?
C27 C26 Cl2 119.09(18) . . ?
C26 C27 C28 119.2(2) . . ?
C26 C27 H22 120.4 . . ?
C28 C27 H22 120.4 . . ?
C27 C28 C23 121.5(2) . . ?
C27 C28 H21 119.3 . . ?
C23 C28 H21 119.3 . . ?
C1 C29 H27 109.5 . . ?
C1 C29 H26 109.5 . . ?
H27 C29 H26 109.5 . . ?
C1 C29 H28 109.5 . . ?
H27 C29 H28 109.5 . . ?
H26 C29 H28 109.5 . . ?
C1 C30 H31 109.5 . . ?
C1 C30 H29 109.5 . . ?
H31 C30 H29 109.5 . . ?
C1 C30 H30 109.5 . . ?
H31 C30 H30 109.5 . . ?
H29 C30 H30 109.5 . . ?
C1 O1 H1 111(2) . . ?
C7 O2 C8 116.29(15) . . ?

loop_
_geom_bond_atom_site_label_1
_geom_bond_atom_site_label_2
_geom_bond_distance
_geom_bond_site_symmetry_2
_geom_bond_publ_flag
C1 O1 1.440(2) . ?
C1 C29 1.513(3) . ?
C1 C30 1.523(3) . ?
C1 C2 1.534(3) . ?
C2 C3 1.533(3) . ?
C2 H32 0.9700 . ?
C2 H25 0.9700 . ?
C3 C4 1.553(3) . ?
C3 H33 0.9700 . ?
C3 H24 0.9700 . ?
C4 C17 1.537(3) . ?
C4 C5 1.559(3) . ?
C4 C16 1.568(3) . ?
C5 C23 1.521(3) . ?
C5 C6 1.539(3) . ?
C5 H8 0.9800 . ?
C6 C7 1.497(3) . ?
C6 H19 0.9700 . ?
C6 H18 0.9700 . ?
C7 C21 1.326(3) . ?
C7 O2 1.386(2) . ?
C8 O2 1.465(2) . ?
C8 C9 1.515(3) . ?
C8 C22 1.520(3) . ?
C8 C19 1.521(3) . ?
C9 H10 0.9600 . ?
C9 H2 0.9600 . ?
C9 H9 0.9600 . ?
C10 C15 1.383(3) . ?
C10 C11 1.384(3) . ?
C10 Cl1 1.738(2) . ?
C11 C12 1.389(3) . ?
C11 H36 0.9300 . ?
C12 C13 1.394(3) . ?
C12 H35 0.9300 . ?
C13 C14 1.397(3) . ?
C13 C16 1.526(3) . ?
C14 C15 1.387(3) . ?
C14 H3 0.9300 . ?
C15 H4 0.9300 . ?
C16 C21 1.512(3) . ?
C16 H34 0.9800 . ?
C17 O3 1.216(2) . ?
C17 C18 1.515(3) . ?
C18 H5 0.9600 . ?
C18 H7 0.9600 . ?
C18 H6 0.9600 . ?
C19 C20 1.527(3) . ?
C19 H11 0.9700 . ?
C19 H14 0.9700 . ?
C20 C21 1.503(3) . ?
C20 H12 0.9700 . ?
C20 H13 0.9700 . ?
C22 H17 0.9600 . ?
C22 H16 0.9600 . ?
C22 H15 0.9600 . ?
C23 C24 1.394(3) . ?
C23 C28 1.403(3) . ?
C24 C25 1.396(3) . ?
C24 H20 0.9300 . ?
C25 C26 1.380(3) . ?
C25 H23 0.9300 . ?
C26 C27 1.382(3) . ?
C26 Cl2 1.750(2) . ?
C27 C28 1.383(3) . ?
C27 H22 0.9300 . ?
C28 H21 0.9300 . ?
C29 H27 0.9600 . ?
C29 H26 0.9600 . ?
C29 H28 0.9600 . ?
C30 H31 0.9600 . ?
C30 H29 0.9600 . ?
C30 H30 0.9600 . ?
O1 H1 0.85(3) . ?

loop_
_geom_hbond_atom_site_label_D
_geom_hbond_atom_site_label_H
_geom_hbond_atom_site_label_A
_geom_hbond_distance_DH
_geom_hbond_distance_HA
_geom_hbond_distance_DA
_geom_hbond_angle_DHA
_geom_hbond_site_symmetry_A
C27 H22 Cl1 0.93 2.94 3.678(2) 137.6 1_564
C15 H4 Cl2 0.93 2.99 3.880(2) 161.3 2_666
C6 H18 O3 0.97 2.44 2.926(3) 111.0 .
O1 H1 O2 0.85(3) 2.03(3) 2.869(2) 167(3) 1_655
C27 H22 Cl1 0.93 2.94 3.678(2) 137.6 1_564
C15 H4 Cl2 0.93 2.99 3.880(2) 161.3 2_666
C6 H18 O3 0.97 2.44 2.926(3) 111.0 .
O1 H1 O2 0.85(3) 2.03(3) 2.869(2) 167(3) 1_655
C27 H22 Cl1 0.93 2.94 3.678(2) 137.6 1_564
C15 H4 Cl2 0.93 2.99 3.880(2) 161.3 2_666
C6 H18 O3 0.97 2.44 2.926(3) 111.0 .
O1 H1 O2 0.85(3) 2.03(3) 2.869(2) 167(3) 1_655
O1 H1 O2 0.85(3) 2.03(3) 2.869(2) 167(3) 1_655
C6 H18 O3 0.97 2.44 2.926(3) 111.0 .
C15 H4 Cl2 0.93 2.99 3.880(2) 161.3 2_666
C27 H22 Cl1 0.93 2.94 3.678(2) 137.6 1_564
O1 H1 O2 0.85(3) 2.03(3) 2.869(2) 167(3) 1_655
C6 H18 O3 0.97 2.44 2.926(3) 111.0 .
C15 H4 Cl2 0.93 2.99 3.880(2) 161.3 2_666
C27 H22 Cl1 0.93 2.94 3.678(2) 137.6 1_564
O1 H1 O2 0.85(3) 2.03(3) 2.869(2) 167(3) 1_655
C6 H18 O3 0.97 2.44 2.926(3) 111.0 .
C15 H4 Cl2 0.93 2.99 3.880(2) 161.3 2_666
C27 H22 Cl1 0.93 2.94 3.678(2) 137.6 1_564

loop_
_geom_torsion_atom_site_label_1
_geom_torsion_atom_site_label_2
_geom_torsion_atom_site_label_3
_geom_torsion_atom_site_label_4
_geom_torsion
_geom_torsion_site_symmetry_1
_geom_torsion_site_symmetry_2
_geom_torsion_site_symmetry_3
_geom_torsion_site_symmetry_4
_geom_torsion_publ_flag
O1 C1 C2 C3 45.0(2) . . . . ?
C29 C1 C2 C3 -72.7(2) . . . . ?
C30 C1 C2 C3 166.29(17) . . . . ?
C1 C2 C3 C4 168.52(16) . . . . ?
C2 C3 C4 C17 36.2(2) . . . . ?
C2 C3 C4 C5 -89.1(2) . . . . ?
C2 C3 C4 C16 152.42(16) . . . . ?
C17 C4 C5 C23 -79.8(2) . . . . ?
C3 C4 C5 C23 42.5(2) . . . . ?
C16 C4 C5 C23 163.98(16) . . . . ?
C17 C4 C5 C6 51.7(2) . . . . ?
C3 C4 C5 C6 174.02(15) . . . . ?
C16 C4 C5 C6 -64.49(19) . . . . ?
C23 C5 C6 C7 172.42(16) . . . . ?
C4 C5 C6 C7 37.8(2) . . . . ?
C5 C6 C7 C21 -3.2(3) . . . . ?
C5 C6 C7 O2 176.56(15) . . . . ?
C15 C10 C11 C12 -0.2(3) . . . . ?
Cl1 C10 C11 C12 -179.69(15) . . . . ?
C10 C11 C12 C13 -0.6(3) . . . . ?
C11 C12 C13 C14 1.3(3) . . . . ?
C11 C12 C13 C16 177.96(18) . . . . ?
C12 C13 C14 C15 -1.2(3) . . . . ?
C16 C13 C14 C15 -177.93(17) . . . . ?
C11 C10 C15 C14 0.3(3) . . . . ?
Cl1 C10 C15 C14 179.78(15) . . . . ?
C13 C14 C15 C10 0.4(3) . . . . ?
C12 C13 C16 C21 -36.1(3) . . . . ?
C14 C13 C16 C21 140.54(18) . . . . ?
C12 C13 C16 C4 91.1(2) . . . . ?
C14 C13 C16 C4 -92.3(2) . . . . ?
C17 C4 C16 C21 -63.85(19) . . . . ?
C3 C4 C16 C21 178.99(15) . . . . ?
C5 C4 C16 C21 56.78(19) . . . . ?
C17 C4 C16 C13 167.93(15) . . . . ?
C3 C4 C16 C13 50.8(2) . . . . ?
C5 C4 C16 C13 -71.43(19) . . . . ?
C3 C4 C17 O3 -107.4(2) . . . . ?
C5 C4 C17 O3 17.3(2) . . . . ?
C16 C4 C17 O3 133.28(18) . . . . ?
C3 C4 C17 C18 70.5(2) . . . . ?
C5 C4 C17 C18 -164.75(16) . . . . ?
C16 C4 C17 C18 -48.8(2) . . . . ?
O2 C8 C19 C20 -61.1(2) . . . . ?
C9 C8 C19 C20 59.1(2) . . . . ?
C22 C8 C19 C20 -175.56(17) . . . . ?
C8 C19 C20 C21 44.4(2) . . . . ?
O2 C7 C21 C20 -3.9(3) . . . . ?
C6 C7 C21 C20 175.74(19) . . . . ?
O2 C7 C21 C16 177.20(17) . . . . ?
C6 C7 C21 C16 -3.1(3) . . . . ?
C19 C20 C21 C7 -12.5(3) . . . . ?
C19 C20 C21 C16 166.40(17) . . . . ?
C13 C16 C21 C7 104.9(2) . . . . ?
C4 C16 C21 C7 -25.2(2) . . . . ?
C13 C16 C21 C20 -74.0(2) . . . . ?
C4 C16 C21 C20 155.89(16) . . . . ?
C6 C5 C23 C24 127.88(19) . . . . ?
C4 C5 C23 C24 -101.1(2) . . . . ?
C6 C5 C23 C28 -51.9(2) . . . . ?
C4 C5 C23 C28 79.1(2) . . . . ?
C28 C23 C24 C25 -1.2(3) . . . . ?
C5 C23 C24 C25 178.94(18) . . . . ?
C23 C24 C25 C26 -0.3(3) . . . . ?
C24 C25 C26 C27 1.7(3) . . . . ?
C24 C25 C26 Cl2 -178.40(16) . . . . ?
C25 C26 C27 C28 -1.5(3) . . . . ?
Cl2 C26 C27 C28 178.60(16) . . . . ?
C26 C27 C28 C23 -0.1(3) . . . . ?
C24 C23 C28 C27 1.4(3) . . . . ?
C5 C23 C28 C27 -178.73(18) . . . . ?
C21 C7 O2 C8 -13.8(3) . . . . ?
C6 C7 O2 C8 166.52(16) . . . . ?
C9 C8 O2 C7 -77.6(2) . . . . ?
C22 C8 O2 C7 164.74(16) . . . . ?
C19 C8 O2 C7 45.5(2) . . . . ?

loop_
_publcif_info_exptl_table_extra_item
sin_theta_over_lambda_max

loop_
_publcif_info_exptl_table_header_item
?
